data_8105734
loop_
_publ_author_name
'Xin, Wang'
'Liguo, Yang'
'Yizhuo, Dong'
'Yanlin, Ye'
'Yifan, Wang'

_publ_section_title
;
 The crystal structure of
 bis(\m2-5-chloro-2-oxido-N-(1-oxidopropylidene)benzohydrazonato-\k5
 N,O,O&#x2032;:N&#x2032;,O&#x2032;&#x2032;)-octakis(pyridine-\k1
 N)trinickel(II) C60H56Cl2N12Ni3O6
;
_journal_issue 4
_journal_name_full 'Zeitschrift f\"ur Kristallographie - New Crystal Structures'
_journal_page_first 501
_journal_page_last 504
_journal_paper_doi 10.1515/ncrs-2022-0023
_journal_volume 237
_journal_year 2022
_chemical_formula_sum 'C60 H56 Cl2 N12 Ni3 O6'
_chemical_formula_weight 1288.19
_space_group_crystal_system triclinic
_space_group_IT_number 2
_space_group_name_Hall '-P 1'
_space_group_name_H-M_alt 'P -1'
_atom_sites_solution_hydrogens geom
_cell_angle_alpha 84.641(4)
_cell_angle_beta 81.178(4)
_cell_angle_gamma 85.471(4)
_cell_formula_units_Z 2
_cell_length_a 12.684(5)
_cell_length_b 12.827(5)
_cell_length_c 19.100(7)
_cell_measurement_reflns_used 9994
_cell_measurement_temperature 296(2)
_cell_measurement_theta_max 27.65
_cell_measurement_theta_min 2.89
_cell_volume 3051(2)
_computing_cell_refinement 'Bruker SAINT'
_computing_data_collection 'Bruker APEX2'
_computing_data_reduction 'Bruker SAINT'
_computing_molecular_graphics 'Bruker SHELXTL'
_computing_publication_material 'Bruker SHELXTL'
_computing_structure_refinement 'SHELXL-2014/7 (Sheldrick, 2014)'
_computing_structure_solution 'SHELXS-97 (Sheldrick 2008)'
_diffrn_ambient_temperature 296(2)
_diffrn_measured_fraction_theta_full 0.996
_diffrn_measured_fraction_theta_max 0.996
_diffrn_measurement_device_type 'Bruker APEX-II CCD'
_diffrn_measurement_method '\f and \w scans'
_diffrn_radiation_type MoK\a
_diffrn_radiation_wavelength 0.71073
_diffrn_reflns_av_R_equivalents 0.0181
_diffrn_reflns_av_unetI/netI 0.0183
_diffrn_reflns_Laue_measured_fraction_full 0.996
_diffrn_reflns_Laue_measured_fraction_max 0.996
_diffrn_reflns_limit_h_max 15
_diffrn_reflns_limit_h_min -15
_diffrn_reflns_limit_k_max 15
_diffrn_reflns_limit_k_min -15
_diffrn_reflns_limit_l_max 22
_diffrn_reflns_limit_l_min -22
_diffrn_reflns_number 36535
_diffrn_reflns_point_group_measured_fraction_full 0.996
_diffrn_reflns_point_group_measured_fraction_max 0.996
_diffrn_reflns_theta_full 25.010
_diffrn_reflns_theta_max 25.010
_diffrn_reflns_theta_min 1.628
_exptl_absorpt_coefficient_mu 1.063
_exptl_absorpt_correction_type none
_exptl_crystal_colour red
_exptl_crystal_density_diffrn 1.402
_exptl_crystal_description block
_exptl_crystal_F_000 1332
_exptl_crystal_size_max 0.16
_exptl_crystal_size_mid 0.10
_exptl_crystal_size_min 0.08
_exptl_transmission_factor_max 0.7456
_exptl_transmission_factor_min 0.6107
_refine_diff_density_max 0.359
_refine_diff_density_min -0.574
_refine_diff_density_rms 0.056
_refine_ls_extinction_coef .
_refine_ls_extinction_method none
_refine_ls_goodness_of_fit_ref 1.033
_refine_ls_hydrogen_treatment constr
_refine_ls_matrix_type full
_refine_ls_number_parameters 750
_refine_ls_number_reflns 10710
_refine_ls_number_restraints 1
_refine_ls_restrained_S_all 1.034
_refine_ls_R_factor_all 0.0314
_refine_ls_R_factor_gt 0.0267
_refine_ls_shift/su_max 0.002
_refine_ls_shift/su_mean 0.000
_refine_ls_structure_factor_coef Fsqd
_refine_ls_weighting_details 'w=1/[\s^2^(Fo^2^)+(0.0354P)^2^+1.4383P] where P=(Fo^2^+2Fc^2^)/3'
_refine_ls_weighting_scheme calc
_refine_ls_wR_factor_gt 0.0697
_refine_ls_wR_factor_ref 0.0735
_reflns_Friedel_coverage 0.000
_reflns_Friedel_fraction_full .
_reflns_Friedel_fraction_max .
_reflns_number_gt 9545
_reflns_number_total 10710
_reflns_threshold_expression 'I > 2\s(I)'
_cod_data_source_file suppl_j_ncrs-2022-0023_suppl.cif
_cod_data_source_block 123_a
_cod_original_cell_volume 3050.7(19)
_cod_database_code 8105734
_shelx_space_group_comment
;
The symmetry employed for this shelxl refinement is uniquely defined
by the following loop, which should always be used as a source of
symmetry information in preference to the above space-group names.
They are only intended as comments.
;

loop_
_space_group_symop_operation_xyz
'x, y, z'
'-x, -y, -z'

loop_
_atom_site_label
_atom_site_type_symbol
_atom_site_fract_x
_atom_site_fract_y
_atom_site_fract_z
_atom_site_U_iso_or_equiv
_atom_site_adp_type
_atom_site_occupancy
_atom_site_site_symmetry_order
_atom_site_calc_flag
_atom_site_refinement_flags_posn
_atom_site_refinement_flags_adp
_atom_site_refinement_flags_occupancy
_atom_site_disorder_assembly
_atom_site_disorder_group
Ni1 Ni 0.76551(2) 0.46264(2) 0.23100(2) 0.02833(6) Uani 1 1 d . . . . .
Ni2 Ni 0.45812(2) 0.26706(2) 0.31169(2) 0.03122(7) Uani 1 1 d . . . . .
Ni3 Ni 1.01724(2) 0.72588(2) 0.20044(2) 0.03256(7) Uani 1 1 d . . . . .
Cl1 Cl 0.88114(5) 0.13772(5) 0.53246(3) 0.06341(17) Uani 1 1 d . . . . .
Cl2 Cl 0.59538(7) 0.85341(6) -0.01967(5) 0.0953(3) Uani 1 1 d . . . . .
N1 N 0.89806(11) 0.54340(11) 0.23924(8) 0.0308(3) Uani 1 1 d . . . . .
N2 N 0.38247(12) 0.40627(12) 0.35996(8) 0.0367(3) Uani 1 1 d . . . . .
N3 N 0.62356(11) 0.38829(11) 0.23214(7) 0.0297(3) Uani 1 1 d . . . . .
N4 N 0.89672(11) 0.63883(11) 0.19541(7) 0.0293(3) Uani 1 1 d . . . . .
N5 N 0.60039(11) 0.32498(11) 0.29694(7) 0.0289(3) Uani 1 1 d . . . . .
N6 N 0.85804(12) 0.34286(12) 0.17275(8) 0.0372(3) Uani 1 1 d . . . . .
N7 N 1.12266(12) 0.62260(13) 0.13038(8) 0.0401(4) Uani 1 1 d . . . . .
N8 N 1.15139(13) 0.80751(13) 0.20925(9) 0.0438(4) Uani 1 1 d . . . . .
N9 N 0.30416(13) 0.21186(13) 0.32035(9) 0.0441(4) Uani 1 1 d . . . . .
N10 N 0.52311(13) 0.12369(12) 0.26087(9) 0.0405(4) Uani 1 1 d . . . . .
N12 N 0.66354(13) 0.58058(13) 0.28825(9) 0.0409(4) Uani 1 1 d . . . . .
N13 N 0.92531(14) 0.82797(14) 0.27546(10) 0.0474(4) Uani 1 1 d . . . . .
O6 O 0.76995(10) 0.56861(9) 0.14347(6) 0.0320(3) Uani 1 1 d . . . . .
O7 O 0.45727(9) 0.34612(10) 0.21283(6) 0.0349(3) Uani 1 1 d . . . . .
O8 O 0.48111(10) 0.20025(11) 0.40821(7) 0.0393(3) Uani 1 1 d . . . . .
O9 O 1.03615(10) 0.61286(10) 0.28161(6) 0.0361(3) Uani 1 1 d . . . . .
O10 O 0.76214(10) 0.36722(10) 0.32171(7) 0.0386(3) Uani 1 1 d . . . . .
O11 O 0.98113(11) 0.82310(11) 0.11870(7) 0.0429(3) Uani 1 1 d . . . . .
C1 C 0.57234(14) 0.19073(13) 0.43283(9) 0.0309(4) Uani 1 1 d . . . . .
C2 C 0.66584(14) 0.24471(13) 0.40306(9) 0.0292(4) Uani 1 1 d . . . . .
C3 C 0.58119(16) 0.12104(14) 0.49447(9) 0.0364(4) Uani 1 1 d . . . . .
H3 H 0.5217 0.0853 0.5152 0.044 Uiso 1 1 calc R U . . .
C4 C 0.76175(15) 0.15820(15) 0.49530(10) 0.0373(4) Uani 1 1 d . . . . .
C5 C 0.73030(15) 0.75367(14) 0.06627(10) 0.0366(4) Uani 1 1 d . . . . .
H5 H 0.6836 0.7001 0.0723 0.044 Uiso 1 1 calc R U . . .
C6 C 0.82972(13) 0.64325(13) 0.14900(9) 0.0273(3) Uani 1 1 d . . . . .
C7 C 0.54547(14) 0.39128(13) 0.19358(9) 0.0313(4) Uani 1 1 d . . . . .
C8 C 0.67302(16) 0.10383(15) 0.52503(10) 0.0396(4) Uani 1 1 d . . . . .
H8 H 0.6757 0.0567 0.5649 0.048 Uiso 1 1 calc R U . . .
C9 C 0.67648(13) 0.31774(13) 0.33722(9) 0.0289(4) Uani 1 1 d . . . . .
C10 C 0.86523(16) 0.91447(14) 0.04736(10) 0.0385(4) Uani 1 1 d . . . . .
H10 H 0.9098 0.9699 0.0409 0.046 Uiso 1 1 calc R U . . .
C11 C 0.81982(14) 0.74210(13) 0.10171(9) 0.0288(4) Uani 1 1 d . . . . .
C12 C 0.89252(14) 0.82477(14) 0.09182(9) 0.0319(4) Uani 1 1 d . . . . .
C13 C 0.56197(17) 0.44861(17) 0.12060(10) 0.0434(5) Uani 1 1 d . . . . .
H13A H 0.6302 0.4802 0.1132 0.052 Uiso 1 1 calc R U . . .
H13B H 0.5064 0.5046 0.1177 0.052 Uiso 1 1 calc R U . . .
C14 C 0.97325(14) 0.53890(14) 0.28056(9) 0.0326(4) Uani 1 1 d . . . . .
C15 C 0.98858(17) 0.44021(17) 0.32848(11) 0.0479(5) Uani 1 1 d . . . . .
H15A H 1.0616 0.4113 0.3175 0.058 Uiso 1 1 calc R U . . .
H15B H 0.9416 0.3888 0.3189 0.058 Uiso 1 1 calc R U . . .
C16 C 0.81866(19) 0.24940(17) 0.17101(13) 0.0571(6) Uani 1 1 d . . . . .
H16 H 0.7505 0.2384 0.1952 0.069 Uiso 1 1 calc R U . . .
C17 C 0.24588(18) 0.54586(18) 0.36465(13) 0.0536(6) Uani 1 1 d . . . . .
H17 H 0.1904 0.5823 0.3442 0.064 Uiso 1 1 calc R U . . .
C18 C 0.30218(16) 0.46192(16) 0.33357(11) 0.0452(5) Uani 1 1 d . . . . .
H18 H 0.2831 0.4428 0.2917 0.054 Uiso 1 1 calc R U . . .
C19 C 0.77668(18) 0.92415(16) 0.01328(11) 0.0465(5) Uani 1 1 d . . . . .
H19 H 0.7621 0.9844 -0.0156 0.056 Uiso 1 1 calc R U . . .
C20 C 1.25779(18) 0.4809(2) 0.11957(13) 0.0583(6) Uani 1 1 d . . . . .
H20 H 1.3094 0.4380 0.1400 0.070 Uiso 1 1 calc R U . . .
C21 C 0.40948(18) 0.43660(18) 0.41901(12) 0.0509(5) Uani 1 1 d . . . . .
H21 H 0.4664 0.4001 0.4378 0.061 Uiso 1 1 calc R U . . .
C22 C 0.3571(2) 0.5196(2) 0.45379(13) 0.0649(7) Uani 1 1 d . . . . .
H22 H 0.3782 0.5381 0.4952 0.078 Uiso 1 1 calc R U . . .
C23 C 1.10556(18) 0.60958(19) 0.06449(11) 0.0516(5) Uani 1 1 d . . . . .
H23 H 1.0537 0.6534 0.0450 0.062 Uiso 1 1 calc R U . . .
C24 C 0.70962(17) 0.84219(16) 0.02279(11) 0.0465(5) Uani 1 1 d . . . . .
C25 C 1.1618(2) 0.5336(2) 0.02395(13) 0.0663(7) Uani 1 1 d . . . . .
H25 H 1.1478 0.5268 -0.0217 0.080 Uiso 1 1 calc R U . . .
C26 C 1.19850(16) 0.55869(18) 0.15619(11) 0.0497(5) Uani 1 1 d . . . . .
H26 H 1.2121 0.5672 0.2017 0.060 Uiso 1 1 calc R U . . .
C27 C 0.8735(2) 0.1693(2) 0.13546(16) 0.0757(8) Uani 1 1 d . . . . .
H27 H 0.8427 0.1058 0.1356 0.091 Uiso 1 1 calc R U . . .
C28 C 0.2732(2) 0.57477(19) 0.42637(13) 0.0602(6) Uani 1 1 d . . . . .
H28 H 0.2359 0.6304 0.4492 0.072 Uiso 1 1 calc R U . . .
C29 C 0.5598(2) 0.3764(2) 0.06248(12) 0.0665(7) Uani 1 1 d . . . . .
H29A H 0.6190 0.3249 0.0622 0.100 Uiso 1 1 calc R U . . .
H29B H 0.5650 0.4168 0.0173 0.100 Uiso 1 1 calc R U . . .
H29C H 0.4941 0.3419 0.0711 0.100 Uiso 1 1 calc R U . . .
C30 C 1.2386(2) 0.4687(2) 0.05214(14) 0.0650(7) Uani 1 1 d . . . . .
H30 H 1.2771 0.4170 0.0259 0.078 Uiso 1 1 calc R U . . .
C31 C 0.95561(17) 0.35554(18) 0.13756(11) 0.0502(5) Uani 1 1 d . . . . .
H31 H 0.9849 0.4197 0.1377 0.060 Uiso 1 1 calc R U . . .
C32 C 0.9740(2) 0.1837(2) 0.09972(16) 0.0770(8) Uani 1 1 d . . . . .
H32 H 1.0129 0.1304 0.0753 0.092 Uiso 1 1 calc R U . . .
C33 C 1.0156(2) 0.2781(2) 0.10076(14) 0.0691(7) Uani 1 1 d . . . . .
H33 H 1.0837 0.2904 0.0769 0.083 Uiso 1 1 calc R U . . .
C34 C 0.9656(2) 0.4590(3) 0.40697(13) 0.0797(9) Uani 1 1 d . . . . .
H34A H 1.0043 0.5167 0.4156 0.120 Uiso 1 1 calc R U . . .
H34B H 0.9876 0.3970 0.4347 0.120 Uiso 1 1 calc R U . . .
H34C H 0.8904 0.4750 0.4202 0.120 Uiso 1 1 calc R U . . .
C35 C 0.8807(2) 0.7914(2) 0.33917(14) 0.0722(7) Uani 1 1 d . . . . .
H35 H 0.8869 0.7195 0.3513 0.087 Uiso 1 1 calc R U . . .
C36 C 0.6724(2) 0.6025(2) 0.35342(12) 0.0614(6) Uani 1 1 d . . . . .
H36 H 0.7297 0.5713 0.3745 0.074 Uiso 1 1 calc R U . . .
C37 C 0.5406(2) 0.12204(18) 0.18996(12) 0.0566(6) Uani 1 1 d . . . . .
H37 H 0.5175 0.1808 0.1627 0.068 Uiso 1 1 calc R U . . .
C38 C 1.17862(18) 0.82120(18) 0.27182(12) 0.0519(5) Uani 1 1 d . . . . .
H38 H 1.1381 0.7912 0.3123 0.062 Uiso 1 1 calc R U . . .
C39 C 0.6092(2) -0.0485(2) 0.26670(17) 0.0745(7) Uani 1 1 d . U . . .
H39 H 0.6322 -0.1068 0.2945 0.089 Uiso 1 1 calc R U . . .
C40 C 0.6272(2) -0.0472(2) 0.19423(18) 0.0754(8) Uani 1 1 d . U . . .
H40 H 0.6635 -0.1038 0.1720 0.090 Uiso 1 1 calc R U . . .
C41 C 0.58030(18) 0.62648(17) 0.25975(13) 0.0545(6) Uani 1 1 d . . . . .
H41 H 0.5741 0.6133 0.2135 0.065 Uiso 1 1 calc R U . . .
C42 C 0.2543(2) 0.2084(2) 0.26458(15) 0.0649(7) Uani 1 1 d . . . . .
H42 H 0.2898 0.2274 0.2194 0.078 Uiso 1 1 calc R U . . .
C43 C 0.25135(19) 0.1825(2) 0.38400(14) 0.0639(7) Uani 1 1 d . . . . .
H43 H 0.2855 0.1840 0.4236 0.077 Uiso 1 1 calc R U . . .
C44 C 1.3221(2) 0.9219(2) 0.2214(2) 0.0878(10) Uani 1 1 d . . . . .
H44 H 1.3778 0.9629 0.2256 0.105 Uiso 1 1 calc R U . . .
C45 C 1.2627(2) 0.8768(2) 0.28046(16) 0.0722(8) Uani 1 1 d . . . . .
H45 H 1.2790 0.8838 0.3256 0.087 Uiso 1 1 calc R U . . .
C46 C 0.5559(2) 0.03831(17) 0.29872(14) 0.0591(6) Uani 1 1 d . . . . .
H46 H 0.5431 0.0363 0.3481 0.071 Uiso 1 1 calc R U . . .
C47 C 0.5033(2) 0.6921(2) 0.29470(18) 0.0809(9) Uani 1 1 d . . . . .
H47 H 0.4455 0.7208 0.2731 0.097 Uiso 1 1 calc R U . . .
C48 C 0.0987(2) 0.1478(3) 0.3376(2) 0.0997(12) Uani 1 1 d . . . . .
H48 H 0.0292 0.1267 0.3433 0.120 Uiso 1 1 calc R U . . .
C49 C 0.5909(2) 0.0386(2) 0.15531(16) 0.0746(8) Uani 1 1 d . . . . .
H49 H 0.6000 0.0407 0.1060 0.090 Uiso 1 1 calc R U . . .
C50 C 0.8604(2) 1.0001(2) 0.3060(2) 0.0828(9) Uani 1 1 d . . . . .
H50 H 0.8547 1.0717 0.2929 0.099 Uiso 1 1 calc R U . . .
C51 C 0.9145(2) 0.93162(19) 0.25926(15) 0.0623(6) Uani 1 1 d . . . . .
H51 H 0.9448 0.9587 0.2145 0.075 Uiso 1 1 calc R U . . .
C52 C 0.5989(3) 0.6706(3) 0.39175(15) 0.0884(10) Uani 1 1 d . . . . .
H52 H 0.6080 0.6860 0.4370 0.106 Uiso 1 1 calc R U . . .
C53 C 0.8251(3) 0.8555(3) 0.38886(17) 0.0985(11) Uani 1 1 d . . . . .
H53 H 0.7949 0.8271 0.4333 0.118 Uiso 1 1 calc R U . . .
C54 C 0.8156(3) 0.9613(3) 0.3714(2) 0.0948(11) Uani 1 1 d . . . . .
H54 H 0.7790 1.0061 0.4038 0.114 Uiso 1 1 calc R U . . .
C55 C 0.1497(2) 0.1501(3) 0.3941(2) 0.0905(10) Uani 1 1 d . . . . .
H55 H 0.1161 0.1299 0.4396 0.109 Uiso 1 1 calc R U . . .
C56 C 0.1508(3) 0.1771(3) 0.2717(2) 0.0951(11) Uani 1 1 d . . . . .
H56 H 0.1172 0.1761 0.2318 0.114 Uiso 1 1 calc R U . . .
C57 C 0.5132(3) 0.7140(3) 0.3613(2) 0.0941(11) Uani 1 1 d . . . . .
H57 H 0.4621 0.7583 0.3860 0.113 Uiso 1 1 calc R U . . .
C58 C 1.2111(2) 0.8490(3) 0.15190(15) 0.0834(10) Uani 1 1 d . . . . .
H58 H 1.1935 0.8398 0.1075 0.100 Uiso 1 1 calc R U . . .
C59 C 1.2984(3) 0.9056(3) 0.15538(19) 0.1081(14) Uani 1 1 d . . . . .
H59 H 1.3401 0.9319 0.1141 0.130 Uiso 1 1 calc R U . . .
C60 C 0.75782(14) 0.22719(14) 0.43608(9) 0.0331(4) Uani 1 1 d . . . . .
H60 H 0.8179 0.2633 0.4173 0.040 Uiso 1 1 calc R U . . .

loop_
_atom_site_aniso_label
_atom_site_aniso_U_11
_atom_site_aniso_U_22
_atom_site_aniso_U_33
_atom_site_aniso_U_23
_atom_site_aniso_U_13
_atom_site_aniso_U_12
Ni1 0.02736(12) 0.02666(12) 0.03114(12) 0.00246(9) -0.00548(9) -0.00630(9)
Ni2 0.02751(12) 0.03351(13) 0.03297(12) 0.00077(9) -0.00454(9) -0.00798(9)
Ni3 0.03165(12) 0.03338(13) 0.03445(13) -0.00037(10) -0.00774(9) -0.01052(10)
Cl1 0.0509(3) 0.0837(4) 0.0551(3) 0.0191(3) -0.0229(3) -0.0014(3)
Cl2 0.0987(6) 0.0731(5) 0.1301(7) 0.0362(4) -0.0853(5) -0.0236(4)
N1 0.0306(8) 0.0283(8) 0.0338(8) 0.0038(6) -0.0076(6) -0.0060(6)
N2 0.0329(8) 0.0406(9) 0.0372(8) -0.0031(7) -0.0071(7) -0.0019(7)
N3 0.0305(7) 0.0293(8) 0.0293(7) 0.0035(6) -0.0061(6) -0.0061(6)
N4 0.0312(7) 0.0259(7) 0.0313(7) 0.0025(6) -0.0071(6) -0.0062(6)
N5 0.0290(7) 0.0277(7) 0.0298(7) 0.0027(6) -0.0046(6) -0.0057(6)
N6 0.0369(8) 0.0336(8) 0.0399(8) -0.0009(7) -0.0038(7) -0.0016(7)
N7 0.0349(8) 0.0493(10) 0.0364(8) -0.0035(7) -0.0053(7) -0.0046(7)
N8 0.0421(9) 0.0455(10) 0.0468(10) 0.0043(8) -0.0140(8) -0.0162(8)
N9 0.0351(9) 0.0411(9) 0.0572(11) -0.0010(8) -0.0086(8) -0.0100(7)
N10 0.0371(9) 0.0339(9) 0.0517(10) -0.0051(7) -0.0059(7) -0.0088(7)
N12 0.0409(9) 0.0388(9) 0.0430(9) -0.0058(7) -0.0015(7) -0.0082(7)
N13 0.0440(10) 0.0432(10) 0.0576(11) -0.0151(8) -0.0058(8) -0.0094(8)
O6 0.0361(7) 0.0284(6) 0.0340(6) 0.0016(5) -0.0109(5) -0.0109(5)
O7 0.0313(6) 0.0392(7) 0.0361(7) 0.0010(5) -0.0092(5) -0.0097(5)
O8 0.0330(7) 0.0460(8) 0.0380(7) 0.0073(6) -0.0043(5) -0.0108(6)
O9 0.0351(7) 0.0405(7) 0.0353(7) 0.0011(5) -0.0123(5) -0.0101(6)
O10 0.0320(7) 0.0433(7) 0.0415(7) 0.0123(6) -0.0124(5) -0.0146(6)
O11 0.0396(7) 0.0417(8) 0.0490(8) 0.0095(6) -0.0132(6) -0.0154(6)
C1 0.0350(9) 0.0273(9) 0.0302(9) -0.0041(7) -0.0030(7) -0.0029(7)
C2 0.0327(9) 0.0255(9) 0.0293(9) -0.0023(7) -0.0047(7) -0.0017(7)
C3 0.0449(11) 0.0316(10) 0.0317(9) 0.0002(7) -0.0006(8) -0.0090(8)
C4 0.0414(10) 0.0387(10) 0.0329(9) -0.0023(8) -0.0122(8) 0.0022(8)
C5 0.0425(10) 0.0303(10) 0.0395(10) -0.0022(8) -0.0130(8) -0.0053(8)
C6 0.0271(8) 0.0267(9) 0.0278(8) -0.0032(7) -0.0022(7) -0.0030(7)
C7 0.0326(9) 0.0277(9) 0.0346(9) -0.0017(7) -0.0075(7) -0.0044(7)
C8 0.0564(12) 0.0331(10) 0.0285(9) 0.0026(7) -0.0069(8) -0.0022(9)
C9 0.0272(9) 0.0265(9) 0.0325(9) 0.0001(7) -0.0036(7) -0.0029(7)
C10 0.0452(11) 0.0283(9) 0.0410(10) 0.0009(8) -0.0029(8) -0.0071(8)
C11 0.0329(9) 0.0258(9) 0.0276(8) -0.0036(7) -0.0038(7) -0.0014(7)
C12 0.0348(9) 0.0303(9) 0.0298(9) -0.0021(7) -0.0020(7) -0.0039(7)
C13 0.0445(11) 0.0491(12) 0.0395(10) 0.0098(9) -0.0158(9) -0.0180(9)
C14 0.0303(9) 0.0362(10) 0.0313(9) 0.0006(7) -0.0046(7) -0.0058(8)
C15 0.0394(11) 0.0506(13) 0.0559(13) 0.0162(10) -0.0215(10) -0.0121(9)
C16 0.0522(13) 0.0389(12) 0.0770(16) -0.0139(11) 0.0085(11) -0.0080(10)
C17 0.0443(12) 0.0502(13) 0.0679(15) -0.0079(11) -0.0174(11) 0.0084(10)
C18 0.0436(11) 0.0481(12) 0.0469(11) -0.0067(9) -0.0175(9) 0.0029(9)
C19 0.0592(13) 0.0329(11) 0.0476(12) 0.0076(9) -0.0167(10) 0.0001(9)
C20 0.0432(12) 0.0656(15) 0.0611(14) -0.0030(12) 0.0008(10) 0.0076(11)
C21 0.0538(13) 0.0526(13) 0.0513(12) -0.0109(10) -0.0252(10) 0.0068(10)
C22 0.0831(18) 0.0625(16) 0.0560(14) -0.0233(12) -0.0278(13) 0.0077(13)
C23 0.0481(12) 0.0681(15) 0.0390(11) -0.0052(10) -0.0091(9) -0.0004(11)
C24 0.0524(12) 0.0422(12) 0.0494(12) 0.0027(9) -0.0259(10) -0.0021(10)
C25 0.0669(16) 0.092(2) 0.0412(12) -0.0221(13) -0.0027(11) -0.0051(14)
C26 0.0400(11) 0.0647(14) 0.0439(11) -0.0052(10) -0.0075(9) 0.0018(10)
C27 0.0761(18) 0.0474(14) 0.100(2) -0.0294(14) 0.0141(16) -0.0089(13)
C28 0.0637(15) 0.0506(14) 0.0662(15) -0.0197(11) -0.0075(12) 0.0102(11)
C29 0.0872(18) 0.0794(18) 0.0361(12) 0.0003(11) -0.0098(12) -0.0290(15)
C30 0.0561(15) 0.0686(17) 0.0664(16) -0.0224(13) 0.0112(12) 0.0008(13)
C31 0.0457(12) 0.0548(13) 0.0492(12) -0.0073(10) 0.0008(10) -0.0102(10)
C32 0.0758(18) 0.0663(18) 0.0845(19) -0.0348(15) 0.0146(15) 0.0048(14)
C33 0.0524(14) 0.0828(19) 0.0668(16) -0.0212(14) 0.0167(12) -0.0039(13)
C34 0.087(2) 0.102(2) 0.0498(14) 0.0285(15) -0.0203(14) -0.0218(17)
C35 0.089(2) 0.0602(16) 0.0629(16) -0.0173(13) 0.0112(14) -0.0050(14)
C36 0.0770(17) 0.0607(15) 0.0472(13) -0.0102(11) -0.0062(12) -0.0072(13)
C37 0.0695(15) 0.0447(13) 0.0530(13) -0.0079(10) 0.0045(11) -0.0082(11)
C38 0.0477(12) 0.0606(14) 0.0518(13) -0.0099(11) -0.0144(10) -0.0112(11)
C39 0.0841(19) 0.0403(13) 0.1086(18) -0.0099(14) -0.0478(17) 0.0078(13)
C40 0.0594(15) 0.0625(17) 0.1079(18) -0.0400(16) -0.0108(15) 0.0084(13)
C41 0.0501(13) 0.0445(12) 0.0698(15) -0.0118(11) -0.0120(11) 0.0058(10)
C42 0.0571(15) 0.0700(17) 0.0747(17) -0.0056(13) -0.0258(13) -0.0177(13)
C43 0.0441(13) 0.0772(18) 0.0683(16) 0.0089(13) -0.0015(11) -0.0214(12)
C44 0.0686(18) 0.076(2) 0.131(3) 0.0150(19) -0.0527(19) -0.0382(16)
C45 0.0581(15) 0.087(2) 0.0822(19) -0.0246(16) -0.0289(14) -0.0157(14)
C46 0.0752(16) 0.0404(12) 0.0686(15) -0.0080(11) -0.0301(13) -0.0045(11)
C47 0.0669(18) 0.0624(17) 0.110(2) -0.0201(16) -0.0065(16) 0.0195(14)
C48 0.0472(16) 0.099(3) 0.156(4) 0.004(2) -0.020(2) -0.0339(16)
C49 0.087(2) 0.0597(17) 0.0711(17) -0.0200(14) 0.0138(15) -0.0024(15)
C50 0.0761(19) 0.0580(17) 0.121(3) -0.0393(18) -0.0218(19) 0.0035(14)
C51 0.0567(14) 0.0453(14) 0.0878(18) -0.0160(12) -0.0137(13) -0.0022(11)
C52 0.133(3) 0.078(2) 0.0512(15) -0.0240(14) 0.0103(17) -0.012(2)
C53 0.115(3) 0.104(3) 0.071(2) -0.0335(18) 0.0168(18) -0.003(2)
C54 0.097(2) 0.089(2) 0.106(3) -0.063(2) -0.013(2) 0.0094(19)
C55 0.0482(16) 0.106(3) 0.111(3) 0.015(2) 0.0060(16) -0.0303(16)
C56 0.071(2) 0.107(3) 0.122(3) -0.010(2) -0.052(2) -0.0259(19)
C57 0.101(3) 0.072(2) 0.098(2) -0.0265(18) 0.023(2) 0.0161(18)
C58 0.0733(18) 0.119(3) 0.0641(16) 0.0372(16) -0.0291(14) -0.0578(18)
C59 0.084(2) 0.138(3) 0.107(3) 0.066(2) -0.043(2) -0.073(2)
C60 0.0349(9) 0.0313(9) 0.0330(9) -0.0016(7) -0.0045(7) -0.0032(7)

loop_
_atom_type_symbol
_atom_type_description
_atom_type_scat_dispersion_real
_atom_type_scat_dispersion_imag
_atom_type_scat_source
C C 0.0033 0.0016 'International Tables Vol C Tables 4.2.6.8 and 6.1.1.4'
H H 0.0000 0.0000 'International Tables Vol C Tables 4.2.6.8 and 6.1.1.4'
N N 0.0061 0.0033 'International Tables Vol C Tables 4.2.6.8 and 6.1.1.4'
O O 0.0106 0.0060 'International Tables Vol C Tables 4.2.6.8 and 6.1.1.4'
Cl Cl 0.1484 0.1585 'International Tables Vol C Tables 4.2.6.8 and 6.1.1.4'
Ni Ni 0.3393 1.1124 'International Tables Vol C Tables 4.2.6.8 and 6.1.1.4'

loop_
_geom_angle_atom_site_label_1
_geom_angle_atom_site_label_2
_geom_angle_atom_site_label_3
_geom_angle
_geom_angle_site_symmetry_1
_geom_angle_site_symmetry_3
O10 Ni1 O6 175.69(5) . .
O10 Ni1 N1 98.73(5) . .
O6 Ni1 N1 78.44(5) . .
O10 Ni1 N3 78.81(5) . .
O6 Ni1 N3 103.69(5) . .
N1 Ni1 N3 174.03(6) . .
O10 Ni1 N6 90.10(6) . .
O6 Ni1 N6 93.33(6) . .
N1 Ni1 N6 93.73(6) . .
N3 Ni1 N6 91.72(6) . .
O10 Ni1 N12 90.17(6) . .
O6 Ni1 N12 86.57(6) . .
N1 Ni1 N12 89.51(6) . .
N3 Ni1 N12 85.08(6) . .
N6 Ni1 N12 176.67(6) . .
N5 Ni2 O8 91.25(5) . .
N5 Ni2 O7 79.67(5) . .
O8 Ni2 O7 170.87(5) . .
N5 Ni2 N9 175.71(6) . .
O8 Ni2 N9 93.00(6) . .
O7 Ni2 N9 96.07(6) . .
N5 Ni2 N2 92.04(6) . .
O8 Ni2 N2 90.01(6) . .
O7 Ni2 N2 89.35(6) . .
N9 Ni2 N2 87.41(7) . .
N5 Ni2 N10 91.87(6) . .
O8 Ni2 N10 91.56(6) . .
O7 Ni2 N10 89.72(6) . .
N9 Ni2 N10 88.56(6) . .
N2 Ni2 N10 175.75(6) . .
N4 Ni3 O11 91.86(6) . .
N4 Ni3 O9 79.49(5) . .
O11 Ni3 O9 171.32(5) . .
N4 Ni3 N8 175.45(6) . .
O11 Ni3 N8 92.18(6) . .
O9 Ni3 N8 96.44(6) . .
N4 Ni3 N13 94.69(6) . .
O11 Ni3 N13 91.02(7) . .
O9 Ni3 N13 90.35(7) . .
N8 Ni3 N13 87.34(7) . .
N4 Ni3 N7 89.33(6) . .
O11 Ni3 N7 92.42(6) . .
O9 Ni3 N7 86.87(6) . .
N8 Ni3 N7 88.40(7) . .
N13 Ni3 N7 174.62(6) . .
C14 N1 N4 111.43(14) . .
C14 N1 Ni1 137.98(12) . .
N4 N1 Ni1 109.65(10) . .
C21 N2 C18 116.79(17) . .
C21 N2 Ni2 121.98(13) . .
C18 N2 Ni2 121.12(13) . .
C7 N3 N5 111.42(14) . .
C7 N3 Ni1 138.28(12) . .
N5 N3 Ni1 109.88(10) . .
C6 N4 N1 113.73(14) . .
C6 N4 Ni3 130.81(12) . .
N1 N4 Ni3 113.81(10) . .
C9 N5 N3 114.12(14) . .
C9 N5 Ni2 131.59(12) . .
N3 N5 Ni2 114.26(10) . .
C31 N6 C16 116.50(18) . .
C31 N6 Ni1 123.21(14) . .
C16 N6 Ni1 120.29(14) . .
C26 N7 C23 116.76(18) . .
C26 N7 Ni3 120.03(13) . .
C23 N7 Ni3 122.58(14) . .
C38 N8 C58 117.4(2) . .
C38 N8 Ni3 121.75(14) . .
C58 N8 Ni3 120.88(15) . .
C42 N9 C43 117.3(2) . .
C42 N9 Ni2 122.62(16) . .
C43 N9 Ni2 120.04(15) . .
C46 N10 C37 117.0(2) . .
C46 N10 Ni2 121.46(15) . .
C37 N10 Ni2 121.29(14) . .
C36 N12 C41 117.2(2) . .
C36 N12 Ni1 123.83(16) . .
C41 N12 Ni1 118.65(14) . .
C35 N13 C51 117.3(2) . .
C35 N13 Ni3 121.93(16) . .
C51 N13 Ni3 120.75(17) . .
C6 O6 Ni1 110.46(10) . .
C7 O7 Ni2 109.79(10) . .
C1 O8 Ni2 125.23(11) . .
C14 O9 Ni3 109.92(11) . .
C9 O10 Ni1 113.06(11) . .
C12 O11 Ni3 124.60(11) . .
O8 C1 C3 118.02(16) . .
O8 C1 C2 125.67(16) . .
C3 C1 C2 116.30(16) . .
C60 C2 C1 119.07(16) . .
C60 C2 C9 115.26(15) . .
C1 C2 C9 125.64(15) . .
C8 C3 C1 123.44(17) . .
C8 C3 H3 118.3 . .
C1 C3 H3 118.3 . .
C60 C4 C8 120.46(17) . .
C60 C4 Cl1 119.36(15) . .
C8 C4 Cl1 120.18(14) . .
C24 C5 C11 121.71(18) . .
C24 C5 H5 119.1 . .
C11 C5 H5 119.1 . .
O6 C6 N4 123.74(15) . .
O6 C6 C11 118.33(14) . .
N4 C6 C11 117.90(15) . .
O7 C7 N3 124.80(16) . .
O7 C7 C13 117.47(15) . .
N3 C7 C13 117.70(15) . .
C3 C8 C4 118.78(17) . .
C3 C8 H8 120.6 . .
C4 C8 H8 120.6 . .
O10 C9 N5 123.61(15) . .
O10 C9 C2 117.53(15) . .
N5 C9 C2 118.80(15) . .
C19 C10 C12 123.68(18) . .
C19 C10 H10 118.2 . .
C12 C10 H10 118.2 . .
C5 C11 C12 119.04(16) . .
C5 C11 C6 115.61(15) . .
C12 C11 C6 125.33(15) . .
O11 C12 C10 117.88(16) . .
O11 C12 C11 125.90(16) . .
C10 C12 C11 116.21(16) . .
C7 C13 C29 112.09(17) . .
C7 C13 H13A 109.2 . .
C29 C13 H13A 109.2 . .
C7 C13 H13B 109.2 . .
C29 C13 H13B 109.2 . .
H13A C13 H13B 107.9 . .
O9 C14 N1 124.19(16) . .
O9 C14 C15 117.57(16) . .
N1 C14 C15 118.22(16) . .
C14 C15 C34 112.8(2) . .
C14 C15 H15A 109.0 . .
C34 C15 H15A 109.0 . .
C14 C15 H15B 109.0 . .
C34 C15 H15B 109.0 . .
H15A C15 H15B 107.8 . .
N6 C16 C27 123.4(2) . .
N6 C16 H16 118.3 . .
C27 C16 H16 118.3 . .
C28 C17 C18 118.6(2) . .
C28 C17 H17 120.7 . .
C18 C17 H17 120.7 . .
N2 C18 C17 123.88(19) . .
N2 C18 H18 118.1 . .
C17 C18 H18 118.1 . .
C10 C19 C24 118.59(18) . .
C10 C19 H19 120.7 . .
C24 C19 H19 120.7 . .
C30 C20 C26 118.1(2) . .
C30 C20 H20 120.9 . .
C26 C20 H20 120.9 . .
N2 C21 C22 123.1(2) . .
N2 C21 H21 118.4 . .
C22 C21 H21 118.4 . .
C28 C22 C21 119.1(2) . .
C28 C22 H22 120.4 . .
C21 C22 H22 120.4 . .
N7 C23 C25 122.8(2) . .
N7 C23 H23 118.6 . .
C25 C23 H23 118.6 . .
C5 C24 C19 120.75(18) . .
C5 C24 Cl2 119.90(16) . .
C19 C24 Cl2 119.34(16) . .
C30 C25 C23 119.0(2) . .
C30 C25 H25 120.5 . .
C23 C25 H25 120.5 . .
N7 C26 C20 124.1(2) . .
N7 C26 H26 117.9 . .
C20 C26 H26 117.9 . .
C16 C27 C32 119.2(2) . .
C16 C27 H27 120.4 . .
C32 C27 H27 120.4 . .
C17 C28 C22 118.4(2) . .
C17 C28 H28 120.8 . .
C22 C28 H28 120.8 . .
C13 C29 H29A 109.5 . .
C13 C29 H29B 109.5 . .
H29A C29 H29B 109.5 . .
C13 C29 H29C 109.5 . .
H29A C29 H29C 109.5 . .
H29B C29 H29C 109.5 . .
C25 C30 C20 119.1(2) . .
C25 C30 H30 120.4 . .
C20 C30 H30 120.4 . .
N6 C31 C33 123.2(2) . .
N6 C31 H31 118.4 . .
C33 C31 H31 118.4 . .
C33 C32 C27 118.4(2) . .
C33 C32 H32 120.8 . .
C27 C32 H32 120.8 . .
C32 C33 C31 119.3(2) . .
C32 C33 H33 120.4 . .
C31 C33 H33 120.4 . .
C15 C34 H34A 109.5 . .
C15 C34 H34B 109.5 . .
H34A C34 H34B 109.5 . .
C15 C34 H34C 109.5 . .
H34A C34 H34C 109.5 . .
H34B C34 H34C 109.5 . .
N13 C35 C53 122.9(3) . .
N13 C35 H35 118.5 . .
C53 C35 H35 118.5 . .
N12 C36 C52 122.5(3) . .
N12 C36 H36 118.7 . .
C52 C36 H36 118.7 . .
N10 C37 C49 123.7(2) . .
N10 C37 H37 118.1 . .
C49 C37 H37 118.1 . .
N8 C38 C45 124.0(2) . .
N8 C38 H38 118.0 . .
C45 C38 H38 118.0 . .
C40 C39 C46 119.5(2) . .
C40 C39 H39 120.2 . .
C46 C39 H39 120.2 . .
C49 C40 C39 118.7(2) . .
C49 C40 H40 120.7 . .
C39 C40 H40 120.7 . .
N12 C41 C47 123.7(2) . .
N12 C41 H41 118.1 . .
C47 C41 H41 118.1 . .
N9 C42 C56 121.8(3) . .
N9 C42 H42 119.1 . .
C56 C42 H42 119.1 . .
N9 C43 C55 123.4(3) . .
N9 C43 H43 118.3 . .
C55 C43 H43 118.3 . .
C45 C44 C59 118.9(2) . .
C45 C44 H44 120.5 . .
C59 C44 H44 120.5 . .
C44 C45 C38 118.4(3) . .
C44 C45 H45 120.8 . .
C38 C45 H45 120.8 . .
N10 C46 C39 122.1(2) . .
N10 C46 H46 119.0 . .
C39 C46 H46 119.0 . .
C57 C47 C41 118.6(3) . .
C57 C47 H47 120.7 . .
C41 C47 H47 120.7 . .
C55 C48 C56 118.8(3) . .
C55 C48 H48 120.6 . .
C56 C48 H48 120.6 . .
C40 C49 C37 119.0(3) . .
C40 C49 H49 120.5 . .
C37 C49 H49 120.5 . .
C54 C50 C51 119.0(3) . .
C54 C50 H50 120.5 . .
C51 C50 H50 120.5 . .
N13 C51 C50 122.9(3) . .
N13 C51 H51 118.5 . .
C50 C51 H51 118.5 . .
C57 C52 C36 118.5(3) . .
C57 C52 H52 120.8 . .
C36 C52 H52 120.8 . .
C54 C53 C35 118.8(3) . .
C54 C53 H53 120.6 . .
C35 C53 H53 120.6 . .
C50 C54 C53 119.0(3) . .
C50 C54 H54 120.5 . .
C53 C54 H54 120.5 . .
C48 C55 C43 119.2(3) . .
C48 C55 H55 120.4 . .
C43 C55 H55 120.4 . .
C48 C56 C42 119.5(3) . .
C48 C56 H56 120.3 . .
C42 C56 H56 120.3 . .
C47 C57 C52 119.5(3) . .
C47 C57 H57 120.3 . .
C52 C57 H57 120.3 . .
N8 C58 C59 122.8(3) . .
N8 C58 H58 118.6 . .
C59 C58 H58 118.6 . .
C44 C59 C58 118.4(3) . .
C44 C59 H59 120.8 . .
C58 C59 H59 120.8 . .
C4 C60 C2 121.93(17) . .
C4 C60 H60 119.0 . .
C2 C60 H60 119.0 . .

loop_
_geom_bond_atom_site_label_1
_geom_bond_atom_site_label_2
_geom_bond_distance
_geom_bond_site_symmetry_2
Ni1 O10 2.0228(13) .
Ni1 O6 2.0504(13) .
Ni1 N1 2.0764(15) .
Ni1 N3 2.0993(15) .
Ni1 N6 2.1471(16) .
Ni1 N12 2.1734(17) .
Ni2 N5 1.9760(15) .
Ni2 O8 2.0119(14) .
Ni2 O7 2.0594(14) .
Ni2 N9 2.1070(17) .
Ni2 N2 2.1738(17) .
Ni2 N10 2.2027(17) .
Ni3 N4 1.9817(15) .
Ni3 O11 1.9919(14) .
Ni3 O9 2.0499(13) .
Ni3 N8 2.1030(17) .
Ni3 N13 2.1736(18) .
Ni3 N7 2.1992(17) .
Cl1 C4 1.760(2) .
Cl2 C24 1.756(2) .
N1 C14 1.323(2) .
N1 N4 1.417(2) .
N2 C21 1.327(3) .
N2 C18 1.333(2) .
N3 C7 1.318(2) .
N3 N5 1.420(2) .
N4 C6 1.313(2) .
N5 C9 1.316(2) .
N6 C31 1.329(3) .
N6 C16 1.340(3) .
N7 C26 1.336(3) .
N7 C23 1.337(3) .
N8 C38 1.324(3) .
N8 C58 1.326(3) .
N9 C42 1.325(3) .
N9 C43 1.332(3) .
N10 C46 1.330(3) .
N10 C37 1.340(3) .
N12 C36 1.324(3) .
N12 C41 1.333(3) .
N13 C35 1.321(3) .
N13 C51 1.338(3) .
O6 C6 1.289(2) .
O7 C7 1.288(2) .
O8 C1 1.307(2) .
O9 C14 1.290(2) .
O10 C9 1.283(2) .
O11 C12 1.303(2) .
C1 C3 1.423(2) .
C1 C2 1.435(2) .
C2 C60 1.402(2) .
C2 C9 1.492(2) .
C3 C8 1.375(3) .
C3 H3 0.9300 .
C4 C60 1.374(3) .
C4 C8 1.389(3) .
C5 C24 1.375(3) .
C5 C11 1.400(2) .
C5 H5 0.9300 .
C6 C11 1.495(2) .
C7 C13 1.507(3) .
C8 H8 0.9300 .
C10 C19 1.374(3) .
C10 C12 1.418(3) .
C10 H10 0.9300 .
C11 C12 1.440(2) .
C13 C29 1.515(3) .
C13 H13A 0.9700 .
C13 H13B 0.9700 .
C14 C15 1.509(3) .
C15 C34 1.521(3) .
C15 H15A 0.9700 .
C15 H15B 0.9700 .
C16 C27 1.369(3) .
C16 H16 0.9300 .
C17 C28 1.369(3) .
C17 C18 1.375(3) .
C17 H17 0.9300 .
C18 H18 0.9300 .
C19 C24 1.386(3) .
C19 H19 0.9300 .
C20 C30 1.372(4) .
C20 C26 1.378(3) .
C20 H20 0.9300 .
C21 C22 1.379(3) .
C21 H21 0.9300 .
C22 C28 1.375(3) .
C22 H22 0.9300 .
C23 C25 1.386(3) .
C23 H23 0.9300 .
C25 C30 1.371(4) .
C25 H25 0.9300 .
C26 H26 0.9300 .
C27 C32 1.369(4) .
C27 H27 0.9300 .
C28 H28 0.9300 .
C29 H29A 0.9600 .
C29 H29B 0.9600 .
C29 H29C 0.9600 .
C30 H30 0.9300 .
C31 C33 1.380(3) .
C31 H31 0.9300 .
C32 C33 1.362(4) .
C32 H32 0.9300 .
C33 H33 0.9300 .
C34 H34A 0.9600 .
C34 H34B 0.9600 .
C34 H34C 0.9600 .
C35 C53 1.387(4) .
C35 H35 0.9300 .
C36 C52 1.396(4) .
C36 H36 0.9300 .
C37 C49 1.373(3) .
C37 H37 0.9300 .
C38 C45 1.368(3) .
C38 H38 0.9300 .
C39 C40 1.367(4) .
C39 C46 1.397(4) .
C39 H39 0.9300 .
C40 C49 1.359(4) .
C40 H40 0.9300 .
C41 C47 1.372(3) .
C41 H41 0.9300 .
C42 C56 1.387(4) .
C42 H42 0.9300 .
C43 C55 1.366(3) .
C43 H43 0.9300 .
C44 C45 1.364(4) .
C44 C59 1.378(5) .
C44 H44 0.9300 .
C45 H45 0.9300 .
C46 H46 0.9300 .
C47 C57 1.354(5) .
C47 H47 0.9300 .
C48 C55 1.345(5) .
C48 C56 1.362(5) .
C48 H48 0.9300 .
C49 H49 0.9300 .
C50 C54 1.357(5) .
C50 C51 1.379(4) .
C50 H50 0.9300 .
C51 H51 0.9300 .
C52 C57 1.367(5) .
C52 H52 0.9300 .
C53 C54 1.367(5) .
C53 H53 0.9300 .
C54 H54 0.9300 .
C55 H55 0.9300 .
C56 H56 0.9300 .
C57 H57 0.9300 .
C58 C59 1.384(4) .
C58 H58 0.9300 .
C59 H59 0.9300 .
C60 H60 0.9300 .
